data_7205550
loop_
_publ_author_name
'Li, Yueqin'
'Xu, Huihua'
'Tao, Xian'
'Qian, Kejia'
'Fu, Shuang'
'Shen, Yingzhong'
'Ding, Shijin'

_publ_section_title
;
 Synthesis and memory characteristics of highly organo-soluble
 polyimides bearing a noncoplanar twisted biphenyl unit containing
 aromatic side-chain groups
;
_journal_issue 6
_journal_name_full 'Journal of Materials Chemistry'
_journal_page_first 1810
_journal_paper_doi 10.1039/c0jm02547j
_journal_volume 21
_journal_year 2011
_chemical_formula_sum 'C48 H36 F6 O8'
_chemical_formula_weight 854.77
_chemical_name_systematic
;
?
;
_space_group_IT_number 14
_symmetry_cell_setting monoclinic
_symmetry_space_group_name_Hall '-P 2ybc'
_symmetry_space_group_name_H-M 'P 1 21/c 1'
_atom_sites_solution_hydrogens geom
_atom_sites_solution_primary direct
_atom_sites_solution_secondary difmap
_audit_creation_method SHELXL-97
_cell_angle_alpha 90.00
_cell_angle_beta 116.36(3)
_cell_angle_gamma 90.00
_cell_formula_units_Z 4
_cell_length_a 17.257(4)
_cell_length_b 17.152(3)
_cell_length_c 15.542(3)
_cell_measurement_reflns_used 12931
_cell_measurement_temperature 293(2)
_cell_measurement_theta_max 28.9921
_cell_measurement_theta_min 2.6212
_cell_volume 4122.0(18)
_computing_structure_refinement 'SHELXL-97 (Sheldrick, 1997)'
_computing_structure_solution 'SHELXS-97 (Sheldrick, 1990)'
_diffrn_ambient_temperature 293(2)
_diffrn_measured_fraction_theta_full 0.991
_diffrn_measured_fraction_theta_max 0.991
_diffrn_radiation_monochromator graphite
_diffrn_radiation_source 'fine-focus sealed tube'
_diffrn_radiation_type MoK\a
_diffrn_radiation_wavelength 0.71073
_diffrn_reflns_av_R_equivalents 0.0463
_diffrn_reflns_av_sigmaI/netI 0.0553
_diffrn_reflns_limit_h_max 14
_diffrn_reflns_limit_h_min -20
_diffrn_reflns_limit_k_max 17
_diffrn_reflns_limit_k_min -20
_diffrn_reflns_limit_l_max 17
_diffrn_reflns_limit_l_min -18
_diffrn_reflns_number 19077
_diffrn_reflns_theta_full 25.34
_diffrn_reflns_theta_max 25.34
_diffrn_reflns_theta_min 2.62
_exptl_absorpt_coefficient_mu 0.111
_exptl_absorpt_correction_T_max 1.0000
_exptl_absorpt_correction_T_min 0.8183
_exptl_absorpt_correction_type multi-scan
_exptl_crystal_colour Colorless
_exptl_crystal_density_diffrn 1.377
_exptl_crystal_density_method 'not measured'
_exptl_crystal_description Prism
_exptl_crystal_F_000 1768
_exptl_crystal_size_max 0.2000
_exptl_crystal_size_mid 0.2000
_exptl_crystal_size_min 0.2000
_refine_diff_density_max 0.310
_refine_diff_density_min -0.230
_refine_diff_density_rms 0.041
_refine_ls_extinction_method none
_refine_ls_goodness_of_fit_ref 1.185
_refine_ls_hydrogen_treatment constr
_refine_ls_matrix_type full
_refine_ls_number_parameters 563
_refine_ls_number_reflns 7489
_refine_ls_number_restraints 0
_refine_ls_restrained_S_all 1.185
_refine_ls_R_factor_all 0.1483
_refine_ls_R_factor_gt 0.0969
_refine_ls_shift/su_max 0.000
_refine_ls_shift/su_mean 0.000
_refine_ls_structure_factor_coef Fsqd
_refine_ls_weighting_details 'calc w=1/[\s^2^(Fo^2^)+(0.0826P)^2^+1.4641P] where P=(Fo^2^+2Fc^2^)/3'
_refine_ls_weighting_scheme calc
_refine_ls_wR_factor_gt 0.2126
_refine_ls_wR_factor_ref 0.2426
_reflns_number_gt 4849
_reflns_number_total 7489
_reflns_threshold_expression >2sigma(I)
_cod_data_source_file C0JM02547J.TXT
_cod_data_source_block 1
_cod_depositor_comments
;
The following automatic conversions were performed:
'_symmetry_cell_setting' value 'Monoclinic' changed to 'monoclinic'
according to '/home/saulius/struct/CIF-dictionaries/cif_core.dic'
dictionary named 'cif_core.dic' version 2.4.1 from
2010-06-29.

'_exptl_absorpt_correction_type' value 'Multi-scan' changed
to 'multi-scan' according to
'/home/saulius/struct/CIF-dictionaries/cif_core.dic' dictionary named
'cif_core.dic' version 2.4.1 from 2010-06-29.

Automatic conversion script
Id: cif_fix_enum 1555 2011-01-17 13:19:09Z saulius 
;
_cod_original_sg_symbol_H-M P2(1)/c
_cod_database_code 7205550

loop_
_symmetry_equiv_pos_as_xyz
'x, y, z'
'-x, y+1/2, -z+1/2'
'-x, -y, -z'
'x, -y-1/2, z-1/2'

loop_
_atom_site_label
_atom_site_type_symbol
_atom_site_fract_x
_atom_site_fract_y
_atom_site_fract_z
_atom_site_U_iso_or_equiv
_atom_site_adp_type
_atom_site_occupancy
_atom_site_symmetry_multiplicity
_atom_site_calc_flag
_atom_site_refinement_flags
_atom_site_disorder_assembly
_atom_site_disorder_group
O1 O 0.43821(17) 0.42091(15) 0.5728(2) 0.0659(8) Uani 1 1 d . . .
F3 F 0.23434(18) 1.09390(15) 0.86959(19) 0.0934(8) Uani 1 1 d . . .
O6 O 0.06185(19) 0.42010(16) 0.4456(2) 0.0843(9) Uani 1 1 d . . .
F2 F 0.07057(19) 1.14193(16) 0.7591(2) 0.0972(9) Uani 1 1 d . . .
C4 C 0.4309(2) 0.5529(2) 0.6019(2) 0.0498(9) Uani 1 1 d . . .
F4 F 0.28332(19) 1.09771(15) 0.1453(2) 0.0940(9) Uani 1 1 d . . .
O2 O 0.56034(18) 0.48881(17) 0.6191(2) 0.0846(9) Uani 1 1 d . . .
C36 C 0.1505(2) 0.5551(2) 0.4591(2) 0.0506(9) Uani 1 1 d . . .
H36 H 0.1763 0.5153 0.5034 0.061 Uiso 1 1 calc R . .
C13 C 0.2814(2) 0.75191(19) 0.6078(2) 0.0452(8) Uani 1 1 d . . .
F5 F 0.4504(2) 1.13275(16) 0.2625(2) 0.1031(10) Uani 1 1 d . . .
C35 C 0.2004(2) 0.61886(19) 0.4599(2) 0.0435(8) Uani 1 1 d . . .
C28 C 0.0640(2) 0.5483(2) 0.3950(3) 0.0497(9) Uani 1 1 d . . .
C12 C 0.3440(2) 0.5569(2) 0.5385(2) 0.0455(8) Uani 1 1 d . . .
H12 H 0.3189 0.5153 0.4970 0.055 Uiso 1 1 calc R . .
C10 C 0.3296(2) 0.6829(2) 0.5983(2) 0.0453(8) Uani 1 1 d . . .
C38 C 0.1729(2) 0.8176(2) 0.3550(3) 0.0581(10) Uani 1 1 d . . .
H38 H 0.1191 0.8251 0.3540 0.070 Uiso 1 1 calc R . .
F6 F 0.54409(18) 1.03760(18) 0.41024(19) 0.1024(9) Uani 1 1 d . . .
C17 C 0.2828(2) 0.8888(2) 0.6478(3) 0.0557(10) Uani 1 1 d . . .
H17 H 0.3105 0.9369 0.6604 0.067 Uiso 1 1 calc R . .
O4 O 0.60327(17) 0.67500(17) 0.7185(2) 0.0797(9) Uani 1 1 d . . .
C3 C 0.4852(2) 0.4856(2) 0.6001(3) 0.0553(10) Uani 1 1 d . . .
C40 C 0.2940(2) 0.8715(2) 0.3374(3) 0.0525(9) Uani 1 1 d . . .
C37 C 0.2110(2) 0.7445(2) 0.3764(2) 0.0470(8) Uani 1 1 d . . .
C5 C 0.4688(2) 0.6158(2) 0.6626(2) 0.0506(9) Uani 1 1 d . . .
C14 C 0.2023(2) 0.7452(2) 0.6105(2) 0.0499(9) Uani 1 1 d . . .
H14 H 0.1746 0.6971 0.5985 0.060 Uiso 1 1 calc R . .
C9 C 0.4178(2) 0.6794(2) 0.6604(2) 0.0497(9) Uani 1 1 d . . .
H9 H 0.4433 0.7209 0.7018 0.060 Uiso 1 1 calc R . .
C41 C 0.3329(2) 0.7980(2) 0.3601(2) 0.0549(10) Uani 1 1 d . . .
H41 H 0.3874 0.7909 0.3629 0.066 Uiso 1 1 calc R . .
C42 C 0.2918(2) 0.7358(2) 0.3786(2) 0.0524(9) Uani 1 1 d . . .
H42 H 0.3186 0.6873 0.3926 0.063 Uiso 1 1 calc R . .
C11 C 0.2926(2) 0.62096(19) 0.5343(2) 0.0435(8) Uani 1 1 d . . .
F1 F -0.03141(18) 1.05953(18) 0.6023(2) 0.1110(10) Uani 1 1 d . . .
C33 C 0.0744(2) 0.6704(2) 0.3274(3) 0.0565(10) Uani 1 1 d . . .
H33 H 0.0482 0.7095 0.2823 0.068 Uiso 1 1 calc R . .
C43 C 0.3369(3) 0.9381(2) 0.3151(3) 0.0570(10) Uani 1 1 d . . .
C18 C 0.3199(2) 0.8250(2) 0.6253(3) 0.0524(9) Uani 1 1 d . . .
H18 H 0.3720 0.8315 0.6219 0.063 Uiso 1 1 calc R . .
C29 C 0.0247(2) 0.6081(2) 0.3295(3) 0.0544(10) Uani 1 1 d . . .
C39 C 0.2131(3) 0.8791(2) 0.3351(3) 0.0606(10) Uani 1 1 d . . .
H39 H 0.1854 0.9273 0.3197 0.073 Uiso 1 1 calc R . .
C15 C 0.1641(2) 0.8090(2) 0.6306(3) 0.0553(10) Uani 1 1 d . . .
H15 H 0.1102 0.8034 0.6301 0.066 Uiso 1 1 calc R . .
C6 C 0.5619(2) 0.6177(3) 0.7361(3) 0.0600(10) Uani 1 1 d . . .
C27 C 0.0138(3) 0.4772(3) 0.3950(3) 0.0636(11) Uani 1 1 d . . .
C48 C 0.4241(3) 0.9546(3) 0.3720(3) 0.0690(11) Uani 1 1 d . . .
H48 H 0.4575 0.9218 0.4225 0.083 Uiso 1 1 calc R . .
O8 O -0.09233(18) 0.5913(2) 0.1795(2) 0.0916(10) Uani 1 1 d . . .
C34 C 0.1628(2) 0.6775(2) 0.3904(2) 0.0461(8) Uani 1 1 d . . .
C19 C 0.1675(2) 0.9490(2) 0.6812(3) 0.0526(9) Uani 1 1 d . . .
C16 C 0.2042(2) 0.8808(2) 0.6514(3) 0.0516(9) Uani 1 1 d . . .
C47 C 0.4605(3) 1.0199(3) 0.3530(3) 0.0715(12) Uani 1 1 d . . .
C24 C 0.2190(3) 0.9912(2) 0.7624(3) 0.0579(10) Uani 1 1 d . . .
H24 H 0.2765 0.9770 0.7990 0.069 Uiso 1 1 calc R . .
C20 C 0.0816(3) 0.9703(3) 0.6285(3) 0.0698(12) Uani 1 1 d . . .
H20 H 0.0452 0.9413 0.5753 0.084 Uiso 1 1 calc R . .
C23 C 0.1853(3) 1.0540(2) 0.7890(3) 0.0630(11) Uani 1 1 d . . .
O3 O 0.5944(2) 0.5731(2) 0.8011(2) 0.1071(13) Uani 1 1 d . . .
C45 C 0.3278(3) 1.0510(2) 0.2211(3) 0.0685(11) Uani 1 1 d . . .
C22 C 0.1020(3) 1.0782(2) 0.7347(3) 0.0691(12) Uani 1 1 d . . .
C2 C 0.4827(3) 0.3508(2) 0.5663(4) 0.0803(13) Uani 1 1 d . . .
H2A H 0.5332 0.3414 0.6266 0.096 Uiso 1 1 calc R . .
H2B H 0.5013 0.3565 0.5161 0.096 Uiso 1 1 calc R . .
C44 C 0.2889(3) 0.9879(2) 0.2391(3) 0.0621(10) Uani 1 1 d . . .
H44 H 0.2306 0.9781 0.2006 0.075 Uiso 1 1 calc R . .
O5 O -0.0632(2) 0.4731(2) 0.3521(3) 0.1265(15) Uani 1 1 d . . .
C30 C -0.0710(3) 0.6125(3) 0.2667(3) 0.0746(12) Uani 1 1 d . . .
C26 C 0.0211(3) 0.3466(3) 0.4469(4) 0.0888(15) Uani 1 1 d . . .
H26A H -0.0245 0.3350 0.3835 0.107 Uiso 1 1 calc R . .
H26B H -0.0041 0.3493 0.4915 0.107 Uiso 1 1 calc R . .
O7 O -0.1208(2) 0.6390(3) 0.2935(3) 0.1384(18) Uani 1 1 d . . .
C21 C 0.0507(3) 1.0350(3) 0.6558(3) 0.0723(12) Uani 1 1 d . . .
C46 C 0.4127(3) 1.0685(3) 0.2781(3) 0.0734(13) Uani 1 1 d . . .
C31 C -0.1846(3) 0.6005(3) 0.1117(3) 0.0981(17) Uani 1 1 d . . .
H31A H -0.2204 0.5740 0.1362 0.118 Uiso 1 1 calc R . .
H31B H -0.2002 0.6553 0.1037 0.118 Uiso 1 1 calc R . .
C7 C 0.6928(3) 0.6872(3) 0.7878(4) 0.1014(17) Uani 1 1 d . . .
H7A H 0.7238 0.6380 0.8037 0.122 Uiso 1 1 calc R . .
H7B H 0.6957 0.7101 0.8462 0.122 Uiso 1 1 calc R . .
C1 C 0.4210(4) 0.2852(3) 0.5437(5) 0.119(2) Uani 1 1 d . . .
H1A H 0.4071 0.2771 0.5964 0.178 Uiso 1 1 calc R . .
H1B H 0.4467 0.2387 0.5333 0.178 Uiso 1 1 calc R . .
H1C H 0.3692 0.2971 0.4868 0.178 Uiso 1 1 calc R . .
C8 C 0.7315(4) 0.7411(4) 0.7418(5) 0.141(3) Uani 1 1 d . . .
H8A H 0.7331 0.7158 0.6875 0.211 Uiso 1 1 calc R . .
H8B H 0.7893 0.7546 0.7874 0.211 Uiso 1 1 calc R . .
H8C H 0.6971 0.7876 0.7210 0.211 Uiso 1 1 calc R . .
C25 C 0.0874(4) 0.2864(3) 0.4766(5) 0.124(2) Uani 1 1 d . . .
H25A H 0.1120 0.2845 0.4321 0.185 Uiso 1 1 calc R . .
H25B H 0.0620 0.2369 0.4777 0.185 Uiso 1 1 calc R . .
H25C H 0.1318 0.2983 0.5396 0.185 Uiso 1 1 calc R . .
C32 C -0.1987(4) 0.5664(4) 0.0189(4) 0.146(3) Uani 1 1 d . . .
H32A H -0.1646 0.5941 -0.0060 0.219 Uiso 1 1 calc R . .
H32B H -0.2588 0.5703 -0.0257 0.219 Uiso 1 1 calc R . .
H32C H -0.1818 0.5125 0.0277 0.219 Uiso 1 1 calc R . .

loop_
_atom_site_aniso_label
_atom_site_aniso_U_11
_atom_site_aniso_U_22
_atom_site_aniso_U_33
_atom_site_aniso_U_23
_atom_site_aniso_U_13
_atom_site_aniso_U_12
O1 0.0559(17) 0.0519(16) 0.093(2) 0.0087(14) 0.0362(15) 0.0147(14)
F3 0.106(2) 0.0754(16) 0.0807(17) -0.0241(14) 0.0253(15) -0.0004(15)
O6 0.0561(19) 0.0589(17) 0.120(3) 0.0013(18) 0.0227(18) -0.0127(15)
F2 0.115(2) 0.0881(18) 0.0980(19) -0.0081(15) 0.0561(18) 0.0320(16)
C4 0.038(2) 0.057(2) 0.051(2) 0.0129(18) 0.0170(17) 0.0036(17)
F4 0.112(2) 0.0782(17) 0.097(2) 0.0231(16) 0.0512(17) -0.0003(16)
O2 0.0398(17) 0.083(2) 0.124(3) 0.0073(19) 0.0301(17) 0.0083(15)
C36 0.039(2) 0.050(2) 0.053(2) -0.0040(17) 0.0116(17) 0.0028(17)
C13 0.0336(19) 0.052(2) 0.0415(18) 0.0002(16) 0.0094(15) -0.0005(16)
F5 0.125(3) 0.096(2) 0.105(2) -0.0137(16) 0.0661(19) -0.0470(18)
C35 0.0318(19) 0.0462(19) 0.0459(19) -0.0074(16) 0.0113(15) 0.0008(16)
C28 0.037(2) 0.052(2) 0.054(2) -0.0122(18) 0.0145(17) -0.0046(17)
C12 0.0336(19) 0.049(2) 0.049(2) 0.0002(16) 0.0142(16) -0.0032(16)
C10 0.037(2) 0.050(2) 0.0421(18) 0.0041(16) 0.0116(15) -0.0006(16)
C38 0.047(2) 0.061(2) 0.069(2) 0.005(2) 0.028(2) 0.0070(19)
F6 0.0764(19) 0.139(2) 0.0867(18) -0.0249(17) 0.0321(15) -0.0454(17)
C17 0.048(2) 0.046(2) 0.066(2) -0.0035(18) 0.0191(19) -0.0062(18)
O4 0.0395(16) 0.080(2) 0.096(2) 0.0064(17) 0.0091(15) -0.0112(15)
C3 0.042(2) 0.060(2) 0.063(2) 0.014(2) 0.0224(19) 0.011(2)
C40 0.047(2) 0.059(2) 0.051(2) 0.0024(18) 0.0217(18) 0.0029(18)
C37 0.040(2) 0.051(2) 0.0453(19) 0.0045(17) 0.0140(16) 0.0044(17)
C5 0.034(2) 0.060(2) 0.048(2) 0.0085(18) 0.0099(16) -0.0005(17)
C14 0.038(2) 0.050(2) 0.055(2) -0.0035(17) 0.0153(17) -0.0065(16)
C9 0.040(2) 0.053(2) 0.047(2) -0.0017(17) 0.0117(16) -0.0047(17)
C41 0.042(2) 0.069(3) 0.056(2) 0.0042(19) 0.0240(18) 0.0113(19)
C42 0.048(2) 0.056(2) 0.053(2) 0.0024(18) 0.0214(18) 0.0112(18)
C11 0.0331(19) 0.0479(19) 0.0428(18) 0.0034(16) 0.0107(15) 0.0016(16)
F1 0.0762(19) 0.130(2) 0.108(2) -0.0107(18) 0.0244(16) 0.0458(18)
C33 0.041(2) 0.065(2) 0.052(2) 0.0034(19) 0.0105(17) 0.0044(19)
C43 0.059(3) 0.061(2) 0.055(2) -0.005(2) 0.029(2) -0.001(2)
C18 0.038(2) 0.054(2) 0.065(2) -0.0012(19) 0.0222(18) -0.0042(17)
C29 0.034(2) 0.066(2) 0.053(2) -0.0101(19) 0.0105(17) 0.0000(18)
C39 0.057(3) 0.056(2) 0.072(3) 0.009(2) 0.030(2) 0.014(2)
C15 0.038(2) 0.067(2) 0.058(2) -0.0072(19) 0.0189(18) -0.0025(18)
C6 0.035(2) 0.077(3) 0.060(2) 0.002(2) 0.0144(19) 0.000(2)
C27 0.044(3) 0.075(3) 0.063(2) -0.014(2) 0.017(2) -0.012(2)
C48 0.062(3) 0.085(3) 0.057(2) -0.008(2) 0.025(2) -0.009(2)
O8 0.0460(18) 0.142(3) 0.0645(19) -0.014(2) 0.0047(14) -0.0023(18)
C34 0.037(2) 0.051(2) 0.0457(19) -0.0036(17) 0.0137(16) 0.0055(16)
C19 0.051(2) 0.050(2) 0.057(2) 0.0009(18) 0.0243(19) 0.0008(18)
C16 0.042(2) 0.051(2) 0.054(2) -0.0015(18) 0.0151(17) 0.0008(17)
C47 0.061(3) 0.090(3) 0.069(3) -0.026(3) 0.034(2) -0.028(3)
C24 0.054(2) 0.059(2) 0.059(2) -0.001(2) 0.024(2) 0.0028(19)
C20 0.057(3) 0.085(3) 0.063(2) -0.006(2) 0.022(2) 0.011(2)
C23 0.076(3) 0.054(2) 0.059(2) -0.006(2) 0.030(2) -0.005(2)
O3 0.055(2) 0.144(3) 0.087(2) 0.050(2) 0.0001(17) 0.001(2)
C45 0.078(3) 0.063(3) 0.069(3) 0.000(2) 0.037(2) -0.005(2)
C22 0.080(3) 0.064(3) 0.071(3) 0.002(2) 0.041(3) 0.017(2)
C2 0.084(3) 0.063(3) 0.106(4) 0.012(3) 0.054(3) 0.024(3)
C44 0.064(3) 0.056(2) 0.067(3) -0.003(2) 0.030(2) -0.005(2)
O5 0.053(2) 0.119(3) 0.163(4) 0.023(3) 0.008(2) -0.028(2)
C30 0.046(3) 0.083(3) 0.074(3) -0.005(3) 0.007(2) 0.001(2)
C26 0.085(4) 0.066(3) 0.118(4) -0.009(3) 0.048(3) -0.026(3)
O7 0.053(2) 0.215(5) 0.124(3) -0.042(3) 0.019(2) 0.032(3)
C21 0.061(3) 0.084(3) 0.068(3) 0.005(2) 0.026(2) 0.024(2)
C46 0.092(4) 0.069(3) 0.075(3) -0.015(3) 0.050(3) -0.027(3)
C31 0.054(3) 0.120(4) 0.079(3) -0.003(3) -0.008(2) -0.006(3)
C7 0.043(3) 0.127(4) 0.112(4) -0.025(4) 0.014(3) -0.022(3)
C1 0.106(5) 0.067(3) 0.160(6) -0.023(3) 0.037(4) 0.012(3)
C8 0.089(5) 0.132(5) 0.214(8) -0.069(5) 0.077(5) -0.046(4)
C25 0.118(5) 0.078(4) 0.154(6) 0.024(4) 0.042(4) -0.001(4)
C32 0.121(5) 0.183(7) 0.077(4) -0.008(4) -0.008(3) 0.000(5)

loop_
_atom_type_symbol
_atom_type_description
_atom_type_scat_dispersion_real
_atom_type_scat_dispersion_imag
_atom_type_scat_source
C C 0.0033 0.0016 'International Tables Vol C Tables 4.2.6.8 and 6.1.1.4'
H H 0.0000 0.0000 'International Tables Vol C Tables 4.2.6.8 and 6.1.1.4'
O O 0.0106 0.0060 'International Tables Vol C Tables 4.2.6.8 and 6.1.1.4'
F F 0.0171 0.0103 'International Tables Vol C Tables 4.2.6.8 and 6.1.1.4'

loop_
_geom_angle_atom_site_label_1
_geom_angle_atom_site_label_2
_geom_angle_atom_site_label_3
_geom_angle
_geom_angle_site_symmetry_1
_geom_angle_site_symmetry_3
_geom_angle_publ_flag
C3 O1 C2 116.5(3) . . ?
C27 O6 C26 118.8(4) . . ?
C12 C4 C5 118.7(3) . . ?
C12 C4 C3 121.0(3) . . ?
C5 C4 C3 120.1(3) . . ?
C28 C36 C35 122.6(3) . . ?
C18 C13 C14 117.4(3) . . ?
C18 C13 C10 119.8(3) . . ?
C14 C13 C10 122.4(3) . . ?
C36 C35 C34 119.0(3) . . ?
C36 C35 C11 117.9(3) . . ?
C34 C35 C11 123.1(3) . . ?
C36 C28 C29 119.0(3) . . ?
C36 C28 C27 120.6(3) . . ?
C29 C28 C27 120.4(3) . . ?
C4 C12 C11 122.5(3) . . ?
C9 C10 C11 118.2(3) . . ?
C9 C10 C13 116.8(3) . . ?
C11 C10 C13 125.0(3) . . ?
C39 C38 C37 121.1(4) . . ?
C18 C17 C16 120.1(3) . . ?
C6 O4 C7 116.7(4) . . ?
O2 C3 O1 124.0(4) . . ?
O2 C3 C4 125.4(4) . . ?
O1 C3 C4 110.6(3) . . ?
C39 C40 C41 117.2(3) . . ?
C39 C40 C43 121.5(3) . . ?
C41 C40 C43 121.4(3) . . ?
C38 C37 C42 117.8(3) . . ?
C38 C37 C34 119.8(3) . . ?
C42 C37 C34 122.3(3) . . ?
C4 C5 C9 119.3(3) . . ?
C4 C5 C6 123.7(3) . . ?
C9 C5 C6 116.9(3) . . ?
C15 C14 C13 121.0(3) . . ?
C5 C9 C10 122.3(3) . . ?
C42 C41 C40 121.1(3) . . ?
C41 C42 C37 121.1(3) . . ?
C12 C11 C10 119.0(3) . . ?
C12 C11 C35 116.9(3) . . ?
C10 C11 C35 124.1(3) . . ?
C29 C33 C34 123.1(4) . . ?
C44 C43 C48 118.7(4) . . ?
C44 C43 C40 120.0(4) . . ?
C48 C43 C40 121.2(4) . . ?
C17 C18 C13 121.7(3) . . ?
C33 C29 C28 118.7(3) . . ?
C33 C29 C30 117.5(4) . . ?
C28 C29 C30 123.5(4) . . ?
C38 C39 C40 121.7(4) . . ?
C16 C15 C14 121.3(3) . . ?
O3 C6 O4 124.3(4) . . ?
O3 C6 C5 125.0(4) . . ?
O4 C6 C5 110.7(4) . . ?
O5 C27 O6 123.2(4) . . ?
O5 C27 C28 123.2(4) . . ?
O6 C27 C28 113.6(3) . . ?
C47 C48 C43 119.7(4) . . ?
C30 O8 C31 115.7(4) . . ?
C33 C34 C35 117.4(3) . . ?
C33 C34 C37 118.0(3) . . ?
C35 C34 C37 124.5(3) . . ?
C24 C19 C20 119.1(4) . . ?
C24 C19 C16 120.2(3) . . ?
C20 C19 C16 120.8(3) . . ?
C15 C16 C17 118.4(3) . . ?
C15 C16 C19 122.2(3) . . ?
C17 C16 C19 119.4(3) . . ?
F6 C47 C46 119.2(4) . . ?
F6 C47 C48 119.7(5) . . ?
C46 C47 C48 121.1(4) . . ?
C23 C24 C19 120.0(4) . . ?
C21 C20 C19 119.3(4) . . ?
F3 C23 C22 118.3(4) . . ?
F3 C23 C24 120.2(4) . . ?
C22 C23 C24 121.5(4) . . ?
F4 C45 C44 120.6(4) . . ?
F4 C45 C46 117.8(4) . . ?
C44 C45 C46 121.5(4) . . ?
F2 C22 C21 120.8(4) . . ?
F2 C22 C23 121.0(4) . . ?
C21 C22 C23 118.2(4) . . ?
O1 C2 C1 107.4(4) . . ?
C45 C44 C43 119.9(4) . . ?
O7 C30 O8 123.9(4) . . ?
O7 C30 C29 123.0(4) . . ?
O8 C30 C29 112.8(4) . . ?
O6 C26 C25 107.7(4) . . ?
F1 C21 C22 117.8(4) . . ?
F1 C21 C20 120.3(4) . . ?
C22 C21 C20 121.9(4) . . ?
F5 C46 C45 121.6(5) . . ?
F5 C46 C47 119.4(4) . . ?
C45 C46 C47 119.0(4) . . ?
C32 C31 O8 108.2(5) . . ?
O4 C7 C8 106.7(5) . . ?

loop_
_geom_bond_atom_site_label_1
_geom_bond_atom_site_label_2
_geom_bond_distance
_geom_bond_site_symmetry_2
_geom_bond_publ_flag
O1 C3 1.328(4) . ?
O1 C2 1.454(5) . ?
F3 C23 1.346(5) . ?
O6 C27 1.298(5) . ?
O6 C26 1.448(5) . ?
F2 C22 1.348(4) . ?
C4 C12 1.382(5) . ?
C4 C5 1.390(5) . ?
C4 C3 1.496(5) . ?
F4 C45 1.347(5) . ?
O2 C3 1.196(4) . ?
C36 C28 1.382(5) . ?
C36 C35 1.389(5) . ?
C13 C18 1.389(5) . ?
C13 C14 1.389(5) . ?
C13 C10 1.492(5) . ?
F5 C46 1.356(5) . ?
C35 C34 1.406(5) . ?
C35 C11 1.496(5) . ?
C28 C29 1.391(5) . ?
C28 C27 1.496(5) . ?
C12 C11 1.396(5) . ?
C10 C9 1.395(4) . ?
C10 C11 1.400(5) . ?
C38 C39 1.371(5) . ?
C38 C37 1.387(5) . ?
F6 C47 1.351(5) . ?
C17 C18 1.388(5) . ?
C17 C16 1.389(5) . ?
O4 C6 1.313(5) . ?
O4 C7 1.454(5) . ?
C40 C39 1.388(5) . ?
C40 C41 1.397(5) . ?
C40 C43 1.484(5) . ?
C37 C42 1.387(5) . ?
C37 C34 1.488(5) . ?
C5 C9 1.392(5) . ?
C5 C6 1.504(5) . ?
C14 C15 1.384(5) . ?
C41 C42 1.381(5) . ?
F1 C21 1.354(5) . ?
C33 C29 1.380(5) . ?
C33 C34 1.405(5) . ?
C43 C44 1.393(5) . ?
C43 C48 1.395(5) . ?
C29 C30 1.501(5) . ?
C15 C16 1.379(5) . ?
C6 O3 1.190(5) . ?
C27 O5 1.196(5) . ?
C48 C47 1.379(6) . ?
O8 C30 1.289(5) . ?
O8 C31 1.477(5) . ?
C19 C24 1.382(5) . ?
C19 C20 1.388(5) . ?
C19 C16 1.497(5) . ?
C47 C46 1.370(6) . ?
C24 C23 1.373(5) . ?
C20 C21 1.375(6) . ?
C23 C22 1.369(6) . ?
C45 C44 1.367(5) . ?
C45 C46 1.367(6) . ?
C22 C21 1.368(6) . ?
C2 C1 1.481(7) . ?
C30 O7 1.198(5) . ?
C26 C25 1.456(7) . ?
C31 C32 1.474(7) . ?
C7 C8 1.496(7) . ?

loop_
_cod_related_entry_id
_cod_related_entry_database
_cod_related_entry_code
1 ChemSpider 29434453
